data_2231963
loop_
_publ_author_name
'Li, Chuan-Qiang'
'Qiu, Wen-Ge'
'He, Hong'

_publ_section_title
;
 Poly[[bis(dimethylformamide)[\m~7~-5,5'-(methylenedioxy)diisophthalato]dizinc]
 dimethylformamide monosolvate]
;
_journal_coeditor_code KP2331
_journal_issue 10
_journal_name_full 'Acta Crystallographica Section E'
_journal_page_first m1406
_journal_paper_doi 10.1107/S1600536811037056
_journal_volume 67
_journal_year 2011
_chemical_formula_iupac '[Zn2 (C17 H8 O10) (C3 H7 N O)2], C3 H7 N O'
_chemical_formula_moiety 'C23 H22 N2 O12 Zn2, C3 H7 N O'
_chemical_formula_sum 'C26 H29 N3 O13 Zn2'
_chemical_formula_weight 722.26
_chemical_name_systematic
;
Poly[[bis(dimethylformamide)[\m~7~-5,5'-(methylenedioxy)diisophthalato]dizinc]
dimethylformamide monosolvate]
;
_space_group_IT_number 19
_symmetry_cell_setting orthorhombic
_symmetry_space_group_name_Hall 'P 2ac 2ab'
_symmetry_space_group_name_H-M 'P 21 21 21'
_atom_sites_solution_hydrogens geom
_atom_sites_solution_primary direct
_atom_sites_solution_secondary difmap
_cell_angle_alpha 90.00
_cell_angle_beta 90.00
_cell_angle_gamma 90.00
_cell_formula_units_Z 4
_cell_length_a 11.2562(6)
_cell_length_b 13.1744(7)
_cell_length_c 20.3965(12)
_cell_measurement_reflns_used 9981
_cell_measurement_temperature 173(2)
_cell_measurement_theta_max 28.24
_cell_measurement_theta_min 2.38
_cell_volume 3024.7(3)
_computing_cell_refinement 'SAINT (Bruker 2008)'
_computing_data_collection 'APEX2 (Bruker 2008)'
_computing_data_reduction 'SAINT (Bruker 2008)'
_computing_molecular_graphics 'SHELXTL (Sheldrick, 2008)'
_computing_publication_material 'SHELXTL (Sheldrick, 2008)'
_computing_structure_refinement 'SHELXL97 (Sheldrick, 2008)'
_computing_structure_solution 'SHELXS97 (Sheldrick, 2008)'
_diffrn_ambient_temperature 173(2)
_diffrn_measured_fraction_theta_full 0.986
_diffrn_measured_fraction_theta_max 0.986
_diffrn_measurement_device_type 'Bruker APEXII CCD'
_diffrn_measurement_method '\f and \w'
_diffrn_radiation_monochromator graphite
_diffrn_radiation_source 'fine-focus sealed tube'
_diffrn_radiation_type MoK\a
_diffrn_radiation_wavelength 0.71073
_diffrn_reflns_av_R_equivalents 0.0216
_diffrn_reflns_av_sigmaI/netI 0.0339
_diffrn_reflns_limit_h_max 13
_diffrn_reflns_limit_h_min -12
_diffrn_reflns_limit_k_max 12
_diffrn_reflns_limit_k_min -15
_diffrn_reflns_limit_l_max 24
_diffrn_reflns_limit_l_min -16
_diffrn_reflns_number 15188
_diffrn_reflns_theta_full 25.00
_diffrn_reflns_theta_max 25.00
_diffrn_reflns_theta_min 2.00
_diffrn_standards_number 0
_exptl_absorpt_coefficient_mu 1.656
_exptl_absorpt_correction_T_max 0.8136
_exptl_absorpt_correction_T_min 0.7893
_exptl_absorpt_correction_type multi-scan
_exptl_absorpt_process_details '(SADABS; Bruker 2008)'
_exptl_crystal_colour colourless
_exptl_crystal_density_diffrn 1.586
_exptl_crystal_density_method 'not measured'
_exptl_crystal_description block
_exptl_crystal_F_000 1480
_exptl_crystal_size_max 0.15
_exptl_crystal_size_mid 0.14
_exptl_crystal_size_min 0.13
_refine_diff_density_max 1.023
_refine_diff_density_min -0.509
_refine_ls_abs_structure_details 'Flack (1983), 2298 Friedel pairs'
_refine_ls_abs_structure_Flack 0.010(9)
_refine_ls_extinction_method none
_refine_ls_goodness_of_fit_ref 1.067
_refine_ls_hydrogen_treatment constr
_refine_ls_matrix_type full
_refine_ls_number_parameters 403
_refine_ls_number_reflns 5261
_refine_ls_number_restraints 7
_refine_ls_restrained_S_all 1.071
_refine_ls_R_factor_all 0.0264
_refine_ls_R_factor_gt 0.0257
_refine_ls_shift/su_max 0.001
_refine_ls_shift/su_mean 0.000
_refine_ls_structure_factor_coef Fsqd
_refine_ls_weighting_details 'calc w=1/[\s^2^(Fo^2^)+(0.0225P)^2^+2.9204P] where P=(Fo^2^+2Fc^2^)/3'
_refine_ls_weighting_scheme calc
_refine_ls_wR_factor_gt 0.0640
_refine_ls_wR_factor_ref 0.0643
_reflns_number_gt 5131
_reflns_number_total 5261
_reflns_threshold_expression I>2sigma(I)
_cod_data_source_file kp2331.cif
_cod_data_source_block I
_cod_database_code 2231963
_cod_database_fobs_code 2231963

loop_
_symmetry_equiv_pos_as_xyz
'x, y, z'
'-x+1/2, -y, z+1/2'
'-x, y+1/2, -z+1/2'
'x+1/2, -y+1/2, -z'

loop_
_atom_site_type_symbol
_atom_site_label
_atom_site_fract_x
_atom_site_fract_y
_atom_site_fract_z
_atom_site_U_iso_or_equiv
_atom_site_adp_type
_atom_site_calc_flag
_atom_site_refinement_flags
_atom_site_occupancy
_atom_site_symmetry_multiplicity
Zn Zn1 0.32282(3) 1.02153(3) 0.532246(16) 0.01304(8) Uani d . 1 1
Zn Zn2 0.11040(3) 0.92795(2) 0.640664(15) 0.01034(8) Uani d . 1 1
O O1 0.25310(18) 0.84177(15) 0.65422(10) 0.0142(4) Uani d . 1 1
O O2 0.3248(2) 0.86905(15) 0.55265(10) 0.0186(5) Uani d . 1 1
O O3 0.55588(18) 0.60034(16) 0.44912(10) 0.0173(5) Uani d . 1 1
O O4 0.6626(2) 0.49210(16) 0.51036(10) 0.0226(5) Uani d . 1 1
O O5 0.48922(18) 0.55461(15) 0.74102(10) 0.0141(4) Uani d . 1 1
O O6 0.51506(17) 0.38160(16) 0.71297(10) 0.0142(4) Uani d . 1 1
O O7 0.13001(19) 0.47767(17) 0.83474(11) 0.0232(5) Uani d . 1 1
O O8 0.00425(18) 0.35644(16) 0.80428(10) 0.0157(4) Uani d . 1 1
O O9 0.14499(16) 0.06646(15) 0.67100(10) 0.0151(4) Uani d . 1 1
O O10 0.32214(19) 0.08120(16) 0.62123(9) 0.0166(4) Uani d . 1 1
O O11 0.5015(2) 1.0047(2) 0.52425(14) 0.0353(6) Uani d . 1 1
O O12 0.3428(2) 1.15866(19) 0.48368(12) 0.0306(6) Uani d . 1 1
O O13 0.3138(3) 1.0302(2) 0.33443(15) 0.0499(7) Uani d . 1 1
N N1 0.6865(3) 1.0308(3) 0.48390(18) 0.0495(8) Uani d U 1 1
N N2 0.3226(3) 1.2560(2) 0.39360(14) 0.0247(6) Uani d . 1 1
N N3 0.4694(3) 0.9184(2) 0.35115(14) 0.0322(7) Uani d . 1 1
C C1 0.4858(3) 0.5963(2) 0.67844(14) 0.0138(6) Uani d . 1 1
C C2 0.4123(3) 0.6810(2) 0.67289(14) 0.0137(6) Uani d . 1 1
H H2 0.3707 0.7057 0.7101 0.016 Uiso calc R 1 1
C C3 0.4002(3) 0.7295(2) 0.61255(14) 0.0137(6) Uani d . 1 1
C C4 0.4597(3) 0.6924(2) 0.55776(15) 0.0146(6) Uani d . 1 1
H H4 0.4517 0.7256 0.5167 0.018 Uiso calc R 1 1
C C5 0.5308(3) 0.6065(2) 0.56331(15) 0.0141(6) Uani d . 1 1
C C6 0.5468(3) 0.5589(2) 0.62467(14) 0.0126(6) Uani d . 1 1
H H6 0.5986 0.5023 0.6290 0.015 Uiso calc R 1 1
C C7 0.3202(3) 0.8206(2) 0.60605(14) 0.0130(6) Uani d . 1 1
C C8 0.5879(2) 0.5635(2) 0.50290(14) 0.0149(6) Uani d . 1 1
C C9 0.5557(3) 0.4640(2) 0.75127(14) 0.0148(6) Uani d . 1 1
H H9A 0.6401 0.4772 0.7407 0.018 Uiso calc R 1 1
H H9B 0.5511 0.4452 0.7982 0.018 Uiso calc R 1 1
C C10 0.4025(3) 0.3430(2) 0.72419(13) 0.0129(6) Uani d . 1 1
C C11 0.3158(3) 0.3889(2) 0.76253(14) 0.0139(6) Uani d . 1 1
H H11 0.3324 0.4504 0.7851 0.017 Uiso calc R 1 1
C C12 0.2037(3) 0.3435(2) 0.76758(14) 0.0136(6) Uani d . 1 1
C C13 0.1795(3) 0.2524(2) 0.73604(13) 0.0134(6) Uani d . 1 1
H H13 0.1039 0.2212 0.7409 0.016 Uiso calc R 1 1
C C14 0.2666(3) 0.2068(2) 0.69721(14) 0.0127(6) Uani d . 1 1
C C15 0.3786(3) 0.2523(2) 0.69091(14) 0.0126(6) Uani d . 1 1
H H15 0.4379 0.2218 0.6642 0.015 Uiso calc R 1 1
C C16 0.1075(3) 0.3978(2) 0.80611(13) 0.0144(6) Uani d . 1 1
C C17 0.2425(2) 0.1110(2) 0.66028(13) 0.0111(6) Uani d . 1 1
C C18 0.5723(3) 1.0484(3) 0.4863(2) 0.0432(11) Uani d . 1 1
H H18 0.5409 1.0978 0.4571 0.052 Uiso calc R 1 1
C C19 0.7341(6) 0.9558(5) 0.5254(3) 0.0816(16) Uani d U 1 1
H H19A 0.6697 0.9236 0.5502 0.122 Uiso calc R 1 1
H H19B 0.7906 0.9871 0.5558 0.122 Uiso calc R 1 1
H H19C 0.7750 0.9045 0.4990 0.122 Uiso calc R 1 1
C C20 0.7647(4) 1.0820(5) 0.4373(3) 0.0732(17) Uani d . 1 1
H H20A 0.7176 1.1271 0.4093 0.110 Uiso calc R 1 1
H H20B 0.8049 1.0313 0.4100 0.110 Uiso calc R 1 1
H H20C 0.8240 1.1219 0.4612 0.110 Uiso calc R 1 1
C C21 0.2853(3) 1.1867(3) 0.43474(17) 0.0240(7) Uani d . 1 1
H H21 0.2103 1.1560 0.4268 0.029 Uiso calc R 1 1
C C22 0.2583(4) 1.2772(3) 0.3324(2) 0.0437(11) Uani d . 1 1
H H22A 0.3031 1.2496 0.2952 0.066 Uiso calc R 1 1
H H22B 0.2492 1.3507 0.3270 0.066 Uiso calc R 1 1
H H22C 0.1796 1.2453 0.3341 0.066 Uiso calc R 1 1
C C23 0.4417(3) 1.2999(3) 0.3995(2) 0.0364(10) Uani d . 1 1
H H23A 0.4678 1.2963 0.4453 0.055 Uiso calc R 1 1
H H23B 0.4399 1.3710 0.3853 0.055 Uiso calc R 1 1
H H23C 0.4972 1.2617 0.3718 0.055 Uiso calc R 1 1
C C24 0.4167(3) 1.0000(3) 0.32387(19) 0.0347(9) Uani d . 1 1
H H24 0.4628 1.0381 0.2936 0.042 Uiso calc R 1 1
C C25 0.4002(5) 0.8543(3) 0.3960(2) 0.0493(11) Uani d . 1 1
H H25A 0.3157 0.8708 0.3918 0.074 Uiso calc R 1 1
H H25B 0.4260 0.8666 0.4412 0.074 Uiso calc R 1 1
H H25C 0.4128 0.7827 0.3849 0.074 Uiso calc R 1 1
C C26 0.5865(4) 0.8865(4) 0.3345(2) 0.0451(10) Uani d . 1 1
H H26A 0.6201 0.9331 0.3019 0.068 Uiso calc R 1 1
H H26B 0.5837 0.8178 0.3163 0.068 Uiso calc R 1 1
H H26C 0.6364 0.8868 0.3739 0.068 Uiso calc R 1 1

loop_
_atom_site_aniso_label
_atom_site_aniso_U_11
_atom_site_aniso_U_22
_atom_site_aniso_U_33
_atom_site_aniso_U_12
_atom_site_aniso_U_13
_atom_site_aniso_U_23
Zn1 0.01357(16) 0.01255(16) 0.01301(16) -0.00049(14) 0.00072(13) -0.00015(14)
Zn2 0.01203(15) 0.00882(15) 0.01017(15) -0.00059(13) 0.00052(13) -0.00001(13)
O1 0.0166(10) 0.0147(10) 0.0114(10) 0.0036(8) 0.0003(8) -0.0023(8)
O2 0.0252(11) 0.0154(11) 0.0153(11) 0.0040(10) 0.0024(9) 0.0010(8)
O3 0.0182(10) 0.0207(12) 0.0129(10) 0.0038(9) 0.0020(9) 0.0006(9)
O4 0.0282(12) 0.0181(12) 0.0215(11) 0.0101(10) 0.0129(9) 0.0061(9)
O5 0.0210(10) 0.0110(11) 0.0102(10) 0.0011(8) 0.0001(8) 0.0012(8)
O6 0.0106(10) 0.0111(10) 0.0209(11) -0.0012(8) 0.0009(8) -0.0023(9)
O7 0.0230(11) 0.0171(11) 0.0296(12) 0.0006(10) 0.0042(9) -0.0094(11)
O8 0.0152(10) 0.0145(11) 0.0175(11) 0.0009(9) 0.0041(8) -0.0011(9)
O9 0.0145(10) 0.0104(10) 0.0203(10) -0.0009(8) 0.0005(8) -0.0030(9)
O10 0.0182(10) 0.0173(10) 0.0143(10) 0.0026(10) 0.0014(9) -0.0050(8)
O11 0.0201(12) 0.0384(16) 0.0474(16) 0.0026(11) 0.0074(11) 0.0003(13)
O12 0.0300(13) 0.0318(13) 0.0301(13) -0.0156(11) -0.0114(11) 0.0180(11)
O13 0.0426(16) 0.0524(18) 0.0548(18) 0.0067(16) 0.0051(15) 0.0042(15)
N1 0.0242(16) 0.074(2) 0.050(2) -0.0051(17) 0.0078(15) -0.0203(16)
N2 0.0297(15) 0.0177(14) 0.0266(15) -0.0068(13) -0.0030(13) 0.0092(12)
N3 0.0499(19) 0.0250(16) 0.0216(15) -0.0043(14) 0.0147(14) 0.0027(13)
C1 0.0152(14) 0.0117(15) 0.0145(15) -0.0040(11) -0.0043(12) 0.0008(11)
C2 0.0153(15) 0.0124(14) 0.0134(14) -0.0011(12) 0.0024(12) -0.0015(11)
C3 0.0150(14) 0.0107(14) 0.0154(14) -0.0014(12) 0.0012(12) -0.0002(11)
C4 0.0156(14) 0.0165(15) 0.0117(13) 0.0011(12) 0.0003(12) 0.0025(12)
C5 0.0114(14) 0.0139(15) 0.0172(15) -0.0003(11) 0.0016(12) -0.0001(12)
C6 0.0130(13) 0.0091(14) 0.0157(15) 0.0006(11) 0.0001(11) -0.0019(11)
C7 0.0135(14) 0.0115(14) 0.0140(14) 0.0004(12) -0.0003(13) -0.0005(11)
C8 0.0136(14) 0.0130(14) 0.0181(15) -0.0019(13) 0.0064(12) 0.0006(12)
C9 0.0198(14) 0.0093(15) 0.0154(14) 0.0003(12) -0.0062(12) 0.0026(12)
C10 0.0135(14) 0.0110(14) 0.0142(14) 0.0002(12) -0.0021(12) 0.0032(11)
C11 0.0170(15) 0.0103(13) 0.0145(14) -0.0026(12) 0.0000(12) -0.0004(11)
C12 0.0170(15) 0.0126(14) 0.0111(14) 0.0029(12) 0.0012(11) 0.0008(11)
C13 0.0126(14) 0.0144(14) 0.0131(14) 0.0002(12) -0.0009(12) 0.0011(11)
C14 0.0167(14) 0.0115(14) 0.0100(14) 0.0031(12) -0.0020(12) 0.0022(12)
C15 0.0140(14) 0.0124(14) 0.0113(13) 0.0038(12) -0.0003(12) -0.0014(11)
C16 0.0179(14) 0.0137(14) 0.0116(13) 0.0016(12) -0.0007(13) 0.0003(11)
C17 0.0145(15) 0.0087(14) 0.0101(13) 0.0022(11) -0.0023(11) 0.0030(11)
C18 0.0231(19) 0.036(2) 0.071(3) -0.0021(16) 0.0152(19) -0.006(2)
C19 0.0789(18) 0.0864(18) 0.0795(18) 0.0028(10) 0.0012(10) 0.0001(10)
C20 0.037(2) 0.086(4) 0.097(4) -0.020(3) 0.032(3) -0.026(4)
C21 0.0234(17) 0.0222(17) 0.0265(18) -0.0087(14) -0.0017(14) 0.0063(15)
C22 0.054(3) 0.037(2) 0.040(2) -0.015(2) -0.021(2) 0.0180(19)
C23 0.030(2) 0.030(2) 0.050(2) -0.0078(16) -0.0021(18) 0.0211(18)
C24 0.037(2) 0.035(2) 0.032(2) 0.0023(16) 0.0013(16) 0.0007(16)
C25 0.071(3) 0.043(2) 0.034(2) 0.003(2) 0.017(2) 0.0046(19)
C26 0.032(2) 0.042(2) 0.061(3) -0.0001(18) 0.003(2) -0.010(2)

loop_
_atom_type_symbol
_atom_type_description
_atom_type_scat_dispersion_real
_atom_type_scat_dispersion_imag
_atom_type_scat_source
C C 0.0033 0.0016 'International Tables Vol C Tables 4.2.6.8 and 6.1.1.4'
H H 0.0000 0.0000 'International Tables Vol C Tables 4.2.6.8 and 6.1.1.4'
N N 0.0061 0.0033 'International Tables Vol C Tables 4.2.6.8 and 6.1.1.4'
O O 0.0106 0.0060 'International Tables Vol C Tables 4.2.6.8 and 6.1.1.4'
Zn Zn 0.2839 1.4301 'International Tables Vol C Tables 4.2.6.8 and 6.1.1.4'

loop_
_geom_angle_atom_site_label_1
_geom_angle_atom_site_label_2
_geom_angle_atom_site_label_3
_geom_angle_site_symmetry_1
_geom_angle_site_symmetry_3
_geom_angle
O10 Zn1 O4 1_565 4_466 115.39(9)
O10 Zn1 O11 1_565 . 96.95(10)
O4 Zn1 O11 4_466 . 147.61(11)
O10 Zn1 O2 1_565 . 101.72(8)
O4 Zn1 O2 4_466 . 90.56(9)
O11 Zn1 O2 . . 84.18(10)
O10 Zn1 O12 1_565 . 95.31(10)
O4 Zn1 O12 4_466 . 88.20(9)
O11 Zn1 O12 . . 87.10(10)
O2 Zn1 O12 . . 161.68(9)
O8 Zn2 O9 3_556 1_565 113.43(9)
O8 Zn2 O3 3_556 4_466 103.75(9)
O9 Zn2 O3 1_565 4_466 122.06(9)
O8 Zn2 O1 3_556 . 100.29(8)
O9 Zn2 O1 1_565 . 109.06(8)
O3 Zn2 O1 4_466 . 105.88(9)
C7 O1 Zn2 . . 119.91(18)
C7 O2 Zn1 . . 131.99(19)
C8 O3 Zn2 . 4_566 130.68(19)
C8 O4 Zn1 . 4_566 127.46(18)
C1 O5 C9 . . 118.7(2)
C10 O6 C9 . . 119.1(2)
C16 O8 Zn2 . 3_546 112.12(18)
C17 O9 Zn2 . 1_545 123.25(18)
C17 O10 Zn1 . 1_545 134.87(19)
C18 O11 Zn1 . . 129.1(3)
C21 O12 Zn1 . . 125.8(2)
C18 N1 C19 . . 118.5(5)
C18 N1 C20 . . 122.3(5)
C19 N1 C20 . . 119.1(4)
C21 N2 C23 . . 121.0(3)
C21 N2 C22 . . 121.3(3)
C23 N2 C22 . . 116.5(3)
C24 N3 C26 . . 122.9(3)
C24 N3 C25 . . 118.8(3)
C26 N3 C25 . . 118.0(4)
C6 C1 O5 . . 125.0(3)
C6 C1 C2 . . 121.0(3)
O5 C1 C2 . . 114.1(3)
C3 C2 C1 . . 119.8(3)
C3 C2 H2 . . 120.1
C1 C2 H2 . . 120.1
C4 C3 C2 . . 120.1(3)
C4 C3 C7 . . 119.8(3)
C2 C3 C7 . . 120.1(3)
C5 C4 C3 . . 119.8(3)
C5 C4 H4 . . 120.1
C3 C4 H4 . . 120.1
C4 C5 C6 . . 120.5(3)
C4 C5 C8 . . 119.2(3)
C6 C5 C8 . . 120.3(3)
C1 C6 C5 . . 118.8(3)
C1 C6 H6 . . 120.6
C5 C6 H6 . . 120.6
O2 C7 O1 . . 125.5(3)
O2 C7 C3 . . 117.0(3)
O1 C7 C3 . . 117.5(2)
O3 C8 O4 . . 125.6(3)
O3 C8 C5 . . 116.7(2)
O4 C8 C5 . . 117.7(3)
O6 C9 O5 . . 113.1(2)
O6 C9 H9A . . 109.0
O5 C9 H9A . . 109.0
O6 C9 H9B . . 109.0
O5 C9 H9B . . 109.0
H9A C9 H9B . . 107.8
O6 C10 C11 . . 125.2(3)
O6 C10 C15 . . 114.1(3)
C11 C10 C15 . . 120.6(3)
C10 C11 C12 . . 119.3(3)
C10 C11 H11 . . 120.4
C12 C11 H11 . . 120.4
C13 C12 C11 . . 120.8(3)
C13 C12 C16 . . 120.5(3)
C11 C12 C16 . . 118.7(3)
C12 C13 C14 . . 119.8(3)
C12 C13 H13 . . 120.1
C14 C13 H13 . . 120.1
C13 C14 C15 . . 120.0(3)
C13 C14 C17 . . 121.4(3)
C15 C14 C17 . . 118.5(3)
C10 C15 C14 . . 119.5(3)
C10 C15 H15 . . 120.2
C14 C15 H15 . . 120.2
O7 C16 O8 . . 124.3(3)
O7 C16 C12 . . 120.2(3)
O8 C16 C12 . . 115.5(2)
O10 C17 O9 . . 125.6(3)
O10 C17 C14 . . 116.8(3)
O9 C17 C14 . . 117.5(3)
O11 C18 N1 . . 124.6(4)
O11 C18 H18 . . 117.7
N1 C18 H18 . . 117.7
N1 C19 H19A . . 109.5
N1 C19 H19B . . 109.5
H19A C19 H19B . . 109.5
N1 C19 H19C . . 109.5
H19A C19 H19C . . 109.5
H19B C19 H19C . . 109.5
N1 C20 H20A . . 109.5
N1 C20 H20B . . 109.5
H20A C20 H20B . . 109.5
N1 C20 H20C . . 109.5
H20A C20 H20C . . 109.5
H20B C20 H20C . . 109.5
O12 C21 N2 . . 123.7(3)
O12 C21 H21 . . 118.2
N2 C21 H21 . . 118.2
N2 C22 H22A . . 109.5
N2 C22 H22B . . 109.5
H22A C22 H22B . . 109.5
N2 C22 H22C . . 109.5
H22A C22 H22C . . 109.5
H22B C22 H22C . . 109.5
N2 C23 H23A . . 109.5
N2 C23 H23B . . 109.5
H23A C23 H23B . . 109.5
N2 C23 H23C . . 109.5
H23A C23 H23C . . 109.5
H23B C23 H23C . . 109.5
O13 C24 N3 . . 126.4(4)
O13 C24 H24 . . 116.8
N3 C24 H24 . . 116.8
N3 C25 H25A . . 109.5
N3 C25 H25B . . 109.5
H25A C25 H25B . . 109.5
N3 C25 H25C . . 109.5
H25A C25 H25C . . 109.5
H25B C25 H25C . . 109.5
N3 C26 H26A . . 109.5
N3 C26 H26B . . 109.5
H26A C26 H26B . . 109.5
N3 C26 H26C . . 109.5
H26A C26 H26C . . 109.5
H26B C26 H26C . . 109.5

loop_
_geom_bond_atom_site_label_1
_geom_bond_atom_site_label_2
_geom_bond_site_symmetry_2
_geom_bond_distance
_geom_bond_publ_flag
Zn1 O10 1_565 1.9779(19) yes
Zn1 O4 4_466 2.010(2) yes
Zn1 O11 . 2.030(2) yes
Zn1 O2 . 2.052(2) yes
Zn1 O12 . 2.073(2) yes
Zn2 O8 3_556 1.953(2) yes
Zn2 O9 1_565 1.966(2) yes
Zn2 O3 4_466 1.967(2) yes
Zn2 O1 . 1.986(2) yes
O1 C7 . 1.270(3) ?
O2 C7 . 1.263(3) ?
O3 C8 . 1.253(4) ?
O3 Zn2 4_566 1.967(2) ?
O4 C8 . 1.270(4) ?
O4 Zn1 4_566 2.010(2) ?
O5 C1 . 1.390(3) ?
O5 C9 . 1.424(4) ?
O6 C10 . 1.384(3) ?
O6 C9 . 1.414(4) ?
O7 C16 . 1.230(4) ?
O8 C16 . 1.284(4) ?
O8 Zn2 3_546 1.953(2) ?
O9 C17 . 1.263(3) ?
O9 Zn2 1_545 1.966(2) ?
O10 C17 . 1.262(3) ?
O10 Zn1 1_545 1.9779(19) ?
O11 C18 . 1.252(5) ?
O12 C21 . 1.245(4) ?
O13 C24 . 1.244(5) ?
N1 C18 . 1.307(5) ?
N1 C19 . 1.407(7) ?
N1 C20 . 1.460(6) ?
N2 C21 . 1.310(4) ?
N2 C23 . 1.466(5) ?
N2 C22 . 1.470(5) ?
N3 C24 . 1.348(5) ?
N3 C26 . 1.424(5) ?
N3 C25 . 1.468(5) ?
C1 C6 . 1.385(4) ?
C1 C2 . 1.394(4) ?
C2 C3 . 1.393(4) ?
C2 H2 . 0.9500 ?
C3 C4 . 1.391(4) ?
C3 C7 . 1.506(4) ?
C4 C5 . 1.390(4) ?
C4 H4 . 0.9500 ?
C5 C6 . 1.411(4) ?
C5 C8 . 1.501(4) ?
C6 H6 . 0.9500 ?
C9 H9A . 0.9900 ?
C9 H9B . 0.9900 ?
C10 C11 . 1.389(4) ?
C10 C15 . 1.400(4) ?
C11 C12 . 1.400(4) ?
C11 H11 . 0.9500 ?
C12 C13 . 1.389(4) ?
C12 C16 . 1.517(4) ?
C13 C14 . 1.396(4) ?
C13 H13 . 0.9500 ?
C14 C15 . 1.402(4) ?
C14 C17 . 1.496(4) ?
C15 H15 . 0.9500 ?
C18 H18 . 0.9500 ?
C19 H19A . 0.9800 ?
C19 H19B . 0.9800 ?
C19 H19C . 0.9800 ?
C20 H20A . 0.9800 ?
C20 H20B . 0.9800 ?
C20 H20C . 0.9800 ?
C21 H21 . 0.9500 ?
C22 H22A . 0.9800 ?
C22 H22B . 0.9800 ?
C22 H22C . 0.9800 ?
C23 H23A . 0.9800 ?
C23 H23B . 0.9800 ?
C23 H23C . 0.9800 ?
C24 H24 . 0.9500 ?
C25 H25A . 0.9800 ?
C25 H25B . 0.9800 ?
C25 H25C . 0.9800 ?
C26 H26A . 0.9800 ?
C26 H26B . 0.9800 ?
C26 H26C . 0.9800 ?

loop_
_geom_torsion_atom_site_label_1
_geom_torsion_atom_site_label_2
_geom_torsion_atom_site_label_3
_geom_torsion_atom_site_label_4
_geom_torsion_site_symmetry_1
_geom_torsion
O8 Zn2 O1 C7 3_556 138.9(2)
O9 Zn2 O1 C7 1_565 -101.7(2)
O3 Zn2 O1 C7 4_466 31.3(2)
O10 Zn1 O2 C7 1_565 3.6(3)
O4 Zn1 O2 C7 4_466 -112.5(3)
O11 Zn1 O2 C7 . 99.5(3)
O12 Zn1 O2 C7 . 161.5(3)
O10 Zn1 O11 C18 1_565 -113.8(4)
O4 Zn1 O11 C18 4_466 63.2(4)
O2 Zn1 O11 C18 . 145.0(4)
O12 Zn1 O11 C18 . -18.8(4)
O10 Zn1 O12 C21 1_565 -134.1(3)
O4 Zn1 O12 C21 4_466 -18.7(3)
O11 Zn1 O12 C21 . 129.2(3)
O2 Zn1 O12 C21 . 67.6(5)
C9 O5 C1 C6 . -3.0(4)
C9 O5 C1 C2 . 176.2(2)
C6 C1 C2 C3 . -0.3(4)
O5 C1 C2 C3 . -179.5(2)
C1 C2 C3 C4 . 1.1(4)
C1 C2 C3 C7 . 179.5(3)
C2 C3 C4 C5 . 0.2(4)
C7 C3 C4 C5 . -178.1(3)
C3 C4 C5 C6 . -2.4(4)
C3 C4 C5 C8 . 176.0(3)
O5 C1 C6 C5 . 177.3(3)
C2 C1 C6 C5 . -1.8(4)
C4 C5 C6 C1 . 3.2(4)
C8 C5 C6 C1 . -175.2(3)
Zn1 O2 C7 O1 . 41.7(5)
Zn1 O2 C7 C3 . -139.1(2)
Zn2 O1 C7 O2 . 19.6(4)
Zn2 O1 C7 C3 . -159.64(19)
C4 C3 C7 O2 . -10.6(4)
C2 C3 C7 O2 . 171.0(3)
C4 C3 C7 O1 . 168.7(3)
C2 C3 C7 O1 . -9.7(4)
Zn2 O3 C8 O4 4_566 -4.0(5)
Zn2 O3 C8 C5 4_566 177.16(19)
Zn1 O4 C8 O3 4_566 47.0(4)
Zn1 O4 C8 C5 4_566 -134.2(2)
C4 C5 C8 O3 . -8.7(4)
C6 C5 C8 O3 . 169.7(3)
C4 C5 C8 O4 . 172.4(3)
C6 C5 C8 O4 . -9.2(4)
C10 O6 C9 O5 . -65.0(3)
C1 O5 C9 O6 . -60.1(3)
C9 O6 C10 C11 . 11.8(4)
C9 O6 C10 C15 . -170.6(2)
O6 C10 C11 C12 . 177.4(3)
C15 C10 C11 C12 . 0.0(4)
C10 C11 C12 C13 . 1.5(4)
C10 C11 C12 C16 . -176.2(2)
C11 C12 C13 C14 . -1.9(4)
C16 C12 C13 C14 . 175.7(3)
C12 C13 C14 C15 . 0.9(4)
C12 C13 C14 C17 . -177.5(3)
O6 C10 C15 C14 . -178.6(2)
C11 C10 C15 C14 . -0.9(4)
C13 C14 C15 C10 . 0.5(4)
C17 C14 C15 C10 . 179.0(2)
Zn2 O8 C16 O7 3_546 -5.5(4)
Zn2 O8 C16 C12 3_546 176.76(18)
C13 C12 C16 O7 . 178.9(3)
C11 C12 C16 O7 . -3.4(4)
C13 C12 C16 O8 . -3.3(4)
C11 C12 C16 O8 . 174.4(3)
Zn1 O10 C17 O9 1_545 41.3(4)
Zn1 O10 C17 C14 1_545 -139.2(2)
Zn2 O9 C17 O10 1_545 11.7(4)
Zn2 O9 C17 C14 1_545 -167.89(18)
C13 C14 C17 O10 . 172.8(3)
C15 C14 C17 O10 . -5.6(4)
C13 C14 C17 O9 . -7.6(4)
C15 C14 C17 O9 . 174.0(2)
Zn1 O11 C18 N1 . -178.6(3)
C19 N1 C18 O11 . 1.8(7)
C20 N1 C18 O11 . 178.2(4)
Zn1 O12 C21 N2 . -157.8(3)
C23 N2 C21 O12 . 5.5(6)
C22 N2 C21 O12 . 172.3(4)
C26 N3 C24 O13 . 177.5(4)
C25 N3 C24 O13 . 2.8(6)
